data_7100700
loop_
_publ_author_name
'Gautam Desiraju'
'Rahul Banerjee'
'Roland Boese'
'Dinabandhu Das'
'Judith A. K. Howard'
'Raju Mondal'

_publ_section_title
;
Synthon evolution and unit cell evolution during
crystallisation. A study of symmetry-independent molecules (Z?>1) in
crystals of some hydroxy compounds
;
_journal_name_full 'Chemical Communications'
_journal_paper_doi 10.1039/b514076e
_journal_year 2006
_chemical_formula_moiety 'C6 H F5 O'
_chemical_formula_sum 'C6 H F5 O'
_chemical_formula_weight 184.07
_chemical_melting_point 307(9)
_chemical_name_common 2,3,4,5,6-pentafluorophenol
_space_group_IT_number 9
_symmetry_cell_setting monoclinic
_symmetry_space_group_name_Hall 'C -2yc'
_symmetry_space_group_name_H-M 'C 1 c 1'
_cell_angle_alpha 90.00
_cell_angle_beta 114.68(3)
_cell_angle_gamma 90.00
_cell_formula_units_Z 12
_cell_length_a 21.300(4)
_cell_length_b 5.7697(12)
_cell_length_c 16.796(3)
_cell_measurement_temperature 292(2)
_cell_volume 1875.5(7)
_diffrn_ambient_temperature 292(2)
_exptl_crystal_density_diffrn 1.956
_cod_original_sg_symbol_H-M 'C c'
_cod_database_code 7100700

loop_
_symmetry_equiv_pos_as_xyz
'x, y, z'
'x, -y, z+1/2'
'x+1/2, y+1/2, z'
'x+1/2, -y+1/2, z+1/2'

loop_
_atom_site_label
_atom_site_type_symbol
_atom_site_fract_x
_atom_site_fract_y
_atom_site_fract_z
_atom_site_U_iso_or_equiv
_atom_site_adp_type
_atom_site_occupancy
_atom_site_symmetry_multiplicity
_atom_site_calc_flag
_atom_site_refinement_flags
_atom_site_disorder_assembly
_atom_site_disorder_group
F15 F 0.1726(2) 0.9252(11) 0.4583(3) 0.0709(17) Uani 1 1 d . . .
F14 F 0.1162(2) 1.3040(11) 0.4990(4) 0.0781(19) Uani 1 1 d . . .
F12 F 0.2009(3) 1.0587(12) 0.7912(3) 0.0799(18) Uani 1 1 d . . .
F11 F 0.2566(2) 0.6775(11) 0.7518(4) 0.0754(17) Uani 1 1 d . . .
C11 C 0.2227(4) 0.8285(17) 0.6893(5) 0.051(2) Uani 1 1 d . . .
C14 C 0.1511(4) 1.1452(18) 0.5620(5) 0.056(2) Uani 1 1 d . . .
C12 C 0.1944(4) 1.019(2) 0.7084(5) 0.059(3) Uani 1 1 d . . .
O11 O 0.2471(3) 0.6034(14) 0.5883(4) 0.0684(19) Uani 1 1 d . . .
H11 H 0.2431 0.6075 0.5376 0.103 Uiso 1 1 calc R . .
F13 F 0.1291(3) 1.3710(12) 0.6634(4) 0.0866(19) Uani 1 1 d . . .
C15 C 0.1804(3) 0.9564(17) 0.5417(4) 0.050(2) Uani 1 1 d . . .
C13 C 0.1581(4) 1.1758(18) 0.6447(7) 0.056(2) Uani 1 1 d . . .
C16 C 0.2170(3) 0.7877(18) 0.6038(5) 0.049(2) Uani 1 1 d . . .
C33 C 1.0422(4) 0.3556(19) 0.2883(5) 0.058(3) Uani 1 1 d . . .
C34 C 1.0116(4) 0.166(2) 0.2416(6) 0.060(3) Uani 1 1 d . . .
O31 O 0.8345(2) 0.2537(12) 0.2107(4) 0.0567(16) Uani 1 1 d . . .
H31 H 0.8217 0.1343 0.1819 0.085 Uiso 1 1 calc R . .
F31 F 0.8951(3) 0.6276(11) 0.3030(4) 0.0749(18) Uani 1 1 d . . .
C35 C 0.9407(4) 0.1235(17) 0.2153(5) 0.045(2) Uani 1 1 d . . .
F35 F 0.9119(3) -0.0698(11) 0.1679(4) 0.0783(18) Uani 1 1 d . . .
C36 C 0.9030(3) 0.2816(16) 0.2356(5) 0.043(2) Uani 1 1 d . . .
F34 F 1.0480(3) 0.0045(15) 0.2181(4) 0.101(2) Uani 1 1 d . . .
F32 F 1.0316(3) 0.6980(14) 0.3557(4) 0.095(2) Uani 1 1 d . . .
C32 C 1.0016(4) 0.5151(19) 0.3107(5) 0.051(2) Uani 1 1 d . . .
C31 C 0.9339(4) 0.4739(18) 0.2828(5) 0.052(3) Uani 1 1 d . . .
F33 F 1.1107(3) 0.3901(17) 0.3102(5) 0.132(3) Uani 1 1 d . . .
F24 F 0.4788(3) 0.6262(11) 0.4470(4) 0.0799(18) Uani 1 1 d . . .
F23 F 0.5345(2) 0.2382(12) 0.5396(3) 0.0791(18) Uani 1 1 d . . .
C23 C 0.4673(3) 0.2846(18) 0.5126(5) 0.051(2) Uani 1 1 d . . .
F22 F 0.4526(3) -0.0605(12) 0.5775(4) 0.0863(19) Uani 1 1 d . . .
F21 F 0.3179(3) 0.0264(13) 0.5249(4) 0.092(2) Uani 1 1 d . . .
F25 F 0.3434(3) 0.7254(12) 0.3942(3) 0.0796(16) Uani 1 1 d . . .
C25 C 0.3686(4) 0.523(2) 0.4412(5) 0.056(3) Uani 1 1 d . . .
C24 C 0.4389(3) 0.4759(17) 0.4670(5) 0.049(2) Uani 1 1 d . . .
O21 O 0.2587(3) 0.4259(17) 0.4357(4) 0.098(3) Uani 1 1 d . . .
H21 H 0.2346 0.3349 0.3977 0.147 Uiso 1 1 calc R . .
C26 C 0.3270(4) 0.378(2) 0.4582(5) 0.060(3) Uani 1 1 d . . .
C21 C 0.3569(5) 0.1772(19) 0.5058(5) 0.058(3) Uani 1 1 d . . .
C22 C 0.4249(4) 0.1307(19) 0.5325(5) 0.052(2) Uani 1 1 d . . .

loop_
_atom_site_aniso_label
_atom_site_aniso_U_11
_atom_site_aniso_U_22
_atom_site_aniso_U_33
_atom_site_aniso_U_23
_atom_site_aniso_U_13
_atom_site_aniso_U_12
F15 0.057(2) 0.104(5) 0.044(2) 0.011(3) 0.0145(18) -0.014(3)
F14 0.065(3) 0.093(6) 0.067(3) 0.033(3) 0.018(2) 0.003(3)
F12 0.080(3) 0.114(6) 0.049(2) -0.012(3) 0.030(2) -0.026(3)
F11 0.062(3) 0.094(6) 0.057(3) 0.023(3) 0.011(2) -0.006(3)
C11 0.044(3) 0.060(8) 0.042(4) 0.004(4) 0.011(3) -0.017(3)
C14 0.040(3) 0.062(8) 0.058(4) 0.020(4) 0.013(3) -0.011(3)
C12 0.055(4) 0.077(9) 0.042(4) 0.002(4) 0.018(3) -0.028(4)
O11 0.065(3) 0.082(6) 0.055(3) 0.000(3) 0.021(2) -0.005(3)
F13 0.094(4) 0.070(6) 0.103(4) -0.006(3) 0.048(3) -0.012(3)
C15 0.036(3) 0.067(8) 0.046(4) 0.000(4) 0.016(3) -0.013(3)
C13 0.056(4) 0.038(8) 0.073(5) 0.002(4) 0.027(3) -0.010(3)
C16 0.040(3) 0.060(8) 0.043(3) 0.001(3) 0.012(3) -0.014(3)
C33 0.042(4) 0.075(9) 0.052(4) 0.028(5) 0.016(3) 0.004(4)
C34 0.054(4) 0.072(9) 0.062(5) 0.020(5) 0.033(4) 0.022(4)
O31 0.042(2) 0.056(5) 0.072(4) -0.005(3) 0.024(2) 0.000(3)
F31 0.090(3) 0.055(6) 0.083(4) -0.009(3) 0.040(3) 0.020(3)
C35 0.049(3) 0.042(7) 0.042(3) 0.009(4) 0.018(3) 0.009(3)
F35 0.098(4) 0.067(5) 0.076(4) -0.013(3) 0.043(3) 0.004(3)
C36 0.042(3) 0.040(7) 0.044(4) 0.002(4) 0.015(3) 0.005(3)
F34 0.096(4) 0.124(6) 0.104(5) 0.035(4) 0.063(3) 0.063(4)
F32 0.119(5) 0.063(5) 0.073(4) -0.002(3) 0.011(3) -0.042(4)
C32 0.057(4) 0.047(8) 0.043(4) 0.000(4) 0.015(3) -0.014(4)
C31 0.067(5) 0.039(9) 0.044(4) 0.001(4) 0.019(3) 0.007(4)
F33 0.058(3) 0.212(9) 0.110(5) 0.052(5) 0.017(3) -0.022(4)
F24 0.078(3) 0.086(5) 0.088(4) 0.016(3) 0.047(3) -0.016(3)
F23 0.050(3) 0.111(6) 0.075(4) 0.004(3) 0.025(2) 0.013(3)
C23 0.049(4) 0.062(8) 0.047(4) -0.004(4) 0.026(3) 0.000(4)
F22 0.133(5) 0.053(6) 0.078(4) 0.002(3) 0.048(4) 0.001(4)
F21 0.103(4) 0.098(5) 0.106(4) -0.022(4) 0.072(4) -0.054(4)
F25 0.081(3) 0.088(5) 0.063(3) 0.013(3) 0.023(2) 0.020(3)
C25 0.061(4) 0.058(9) 0.041(4) -0.006(4) 0.013(3) 0.004(4)
C24 0.043(3) 0.058(8) 0.051(4) -0.007(4) 0.026(3) -0.010(4)
O21 0.050(3) 0.178(8) 0.069(4) -0.046(4) 0.029(3) -0.032(4)
C26 0.044(3) 0.089(10) 0.048(4) -0.023(5) 0.020(3) -0.009(4)
C21 0.069(5) 0.061(9) 0.054(4) -0.024(5) 0.036(4) -0.036(5)
C22 0.085(5) 0.036(8) 0.047(4) 0.003(4) 0.038(4) -0.002(4)

loop_
_geom_bond_atom_site_label_1
_geom_bond_atom_site_label_2
_geom_bond_distance
_geom_bond_site_symmetry_2
_geom_bond_publ_flag
F15 C15 1.352(8) . ?
F14 C14 1.363(10) . ?
F12 C12 1.358(8) . ?
F11 C11 1.324(10) . ?
C11 C12 1.355(14) . ?
C11 C16 1.409(10) . ?
C14 C13 1.345(12) . ?
C14 C15 1.368(13) . ?
C12 C13 1.367(14) . ?
O11 C16 1.322(11) . ?
O11 H11 0.8200 . ?
F13 C13 1.382(12) . ?
C15 C16 1.402(12) . ?
C33 C34 1.345(13) . ?
C33 F33 1.361(9) . ?
C33 C32 1.419(13) . ?
C34 F34 1.371(11) . ?
C34 C35 1.406(11) . ?
O31 C36 1.349(8) . ?
O31 H31 0.8200 . ?
F31 C31 1.347(10) . ?
C35 C36 1.350(12) . ?
C35 F35 1.358(11) . ?
C36 C31 1.363(12) . ?
F32 C32 1.300(11) . ?
C32 C31 1.338(10) . ?
F24 C24 1.352(9) . ?
F23 C23 1.337(8) . ?
C23 C24 1.335(12) . ?
C23 C22 1.403(12) . ?
F22 C22 1.328(11) . ?
F21 C21 1.331(10) . ?
F25 C25 1.386(12) . ?
C25 C26 1.332(13) . ?
C25 C24 1.400(10) . ?
O21 C26 1.370(10) . ?
O21 H21 0.8200 . ?
C26 C21 1.402(14) . ?
C21 C22 1.351(13) . ?

loop_
_cod_related_entry_id
_cod_related_entry_database
_cod_related_entry_code
1 ChemSpider 12499
